data_2011449
loop_
_publ_author_name
'Li, Yi-Zhi'
'Dai, Rong-Bin'
'Wu, An-Xin'
'Wang, Min'
'Li, Qin-Xi'
'Sun, Gang-Chun'
'Wang, Liu-Fang'
'Xia, Chun-Gu'

_publ_section_title
;
 Diethyl <i>trans</i>-2,3-dibenzoyl-2-butenedioate
;
_journal_issue 10
_journal_name_full 'Acta Crystallographica Section C'
_journal_page_first e455
_journal_page_last e456
_journal_paper_doi 10.1107/S0108270100011665
_journal_volume 56
_journal_year 2000
_chemical_formula_moiety 'C22 H20 O6'
_chemical_formula_sum 'C22 H20 O6'
_chemical_formula_weight 380.38
_chemical_name_systematic
;
 trans-2,3-Dibenzoyl-2-butenedioic acide diethyl ester
;
_space_group_IT_number 2
_symmetry_cell_setting triclinic
_symmetry_space_group_name_Hall '-P 1'
_symmetry_space_group_name_H-M 'P -1'
_cell_angle_alpha 113.52(3)
_cell_angle_beta 99.27(4)
_cell_angle_gamma 83.53(4)
_cell_formula_units_Z 4
_cell_length_a 8.828(6)
_cell_length_b 15.174(5)
_cell_length_c 16.420(7)
_cell_measurement_reflns_used 25
_cell_measurement_temperature 293(2)
_cell_measurement_theta_max 12.77
_cell_measurement_theta_min 10.86
_cell_volume 1987.6(18)
_computing_cell_refinement 'CAD-4/PC (Enraf-Nonius, 1989)'
_computing_data_collection 'CAD-4/PC (Enraf-Nonius, 1989)'
_computing_data_reduction 'TEXSAN (Molecular Structure Corporation, 1989)'
_computing_publication_material SHELXL97
_computing_structure_refinement 'SHELXL97 (Sheldrick, 1997)'
_computing_structure_solution 'SHELXS97 (Sheldrick, 1997)'
_diffrn_ambient_temperature 293(2)
_diffrn_measured_fraction_theta_full .977
_diffrn_measured_fraction_theta_max .977
_diffrn_measurement_device_type 'Enraf-Nonius CAD-4'
_diffrn_measurement_method \q/2\q
_diffrn_radiation_monochromator graphite
_diffrn_radiation_source 'fine-focus sealed tube'
_diffrn_radiation_type MoK\a
_diffrn_radiation_wavelength .71073
_diffrn_reflns_av_sigmaI/netI .0078
_diffrn_reflns_limit_h_max 10
_diffrn_reflns_limit_h_min -10
_diffrn_reflns_limit_k_max 16
_diffrn_reflns_limit_k_min -18
_diffrn_reflns_limit_l_max 19
_diffrn_reflns_limit_l_min 0
_diffrn_reflns_number 6828
_diffrn_reflns_theta_full 24.98
_diffrn_reflns_theta_max 24.98
_diffrn_reflns_theta_min 1.36
_diffrn_standards_decay_% .1
_diffrn_standards_interval_count 400
_diffrn_standards_number 3
_exptl_absorpt_coefficient_mu .093
_exptl_absorpt_correction_T_max .966
_exptl_absorpt_correction_T_min .941
_exptl_absorpt_correction_type '\y scan'
_exptl_absorpt_process_details '(North et al., 1968)'
_exptl_crystal_colour colourless
_exptl_crystal_density_diffrn 1.271
_exptl_crystal_density_method 'not measured'
_exptl_crystal_description block
_exptl_crystal_F_000 800
_exptl_crystal_size_max .45
_exptl_crystal_size_mid .37
_exptl_crystal_size_min .35
_refine_diff_density_max .299
_refine_diff_density_min -.323
_refine_ls_extinction_method none
_refine_ls_goodness_of_fit_ref .927
_refine_ls_hydrogen_treatment constr
_refine_ls_matrix_type full
_refine_ls_number_parameters 505
_refine_ls_number_reflns 6828
_refine_ls_number_restraints 0
_refine_ls_restrained_S_all .927
_refine_ls_R_factor_all .018
_refine_ls_R_factor_gt .017
_refine_ls_shift/su_max .002
_refine_ls_shift/su_mean .000
_refine_ls_structure_factor_coef Fsqd
_refine_ls_weighting_details 'calc w = 1/[\s^2^(Fo^2^)+(0.0320P)^2^+0.1400P] where P = (Fo^2^+2Fc^2^)/3'
_refine_ls_weighting_scheme calc
_refine_ls_wR_factor_ref .058
_reflns_number_gt 6310
_reflns_number_total 6828
_reflns_threshold_expression I>2\s(I)
_cod_data_source_file qa0371.cif
_cod_data_source_block I
_cod_depositor_comments
;
The following automatic conversions were performed:
'_symmetry_cell_setting' value 'Triclinic' changed to 'triclinic'
according to '/home/saulius/struct/CIF-dictionaries/cif_core.dic'
dictionary named 'cif_core.dic' version 2.4.1 from 2010-06-29.

Automatic conversion script
Id: cif_fix_enum 1527 2010-12-29 10:47:43Z saulius 

The following automatic conversions were performed:

'_symmetry_cell_setting' value 'Triclinic' changed to 'triclinic'
according to /home/saulius/struct/CIF-dictionaries/cif_core.dic
dictionary named 'cif_core.dic' version 2.4.1 from 2010-06-29.

Automatic conversion script
Id: cif_fix_values 1715 2011-07-08 13:25:40Z adriana 
;
_cod_original_cell_volume 1987.6(17)
_cod_database_code 2011449
_cod_database_fobs_code 2011449

loop_
_symmetry_equiv_pos_as_xyz
'x, y, z'
'-x, -y, -z'

loop_
_atom_site_label
_atom_site_fract_x
_atom_site_fract_y
_atom_site_fract_z
_atom_site_U_iso_or_equiv
_atom_site_adp_type
_atom_site_calc_flag
_atom_site_refinement_flags
_atom_site_occupancy
_atom_site_disorder_assembly
_atom_site_disorder_group
_atom_site_type_symbol
O11 .00662(8) .50155(5) .12518(4) .07635(19) Uani d . 1 . . O
O12 .20153(8) .39634(5) .08928(4) .0799(2) Uani d . 1 . . O
O13 -.15387(7) .49208(5) .28150(5) .07019(16) Uani d . 1 . . O
O14 .29288(6) .51417(4) .42116(4) .05981(14) Uani d . 1 . . O
O15 .07138(6) .59348(4) .45891(3) .05397(13) Uani d . 1 . . O
O16 .44367(7) .51032(5) .25929(5) .07042(16) Uani d . 1 . . O
C11 .12183(9) .46319(5) .14712(5) .05022(17) Uani d . 1 . . C
C12 .18923(8) .48043(5) .23955(5) .04256(15) Uani d . 1 . . C
C13 .10007(8) .52521(5) .30725(4) .04064(14) Uani d . 1 . . C
C14 .16661(8) .54263(5) .39989(5) .04497(16) Uani d . 1 . . C
C15 .15276(12) .36875(9) -.00669(7) .0805(3) Uani d . 1 . . C
H151 .0607 .4061 -.0172 .080 Uiso calc R 1 . . H
H152 .1327 .3009 -.0355 .080 Uiso calc R 1 . . H
C16 .28599(15) .39035(9) -.04097(8) .0929(3) Uani d . 1 . . C
H161 .2630 .3736 -.1044 .080 Uiso calc R 1 . . H
H162 .3761 .3535 -.0290 .080 Uiso calc R 1 . . H
H163 .3041 .4577 -.0115 .080 Uiso calc R 1 . . H
C17 .12746(10) .61271(7) .55240(5) .0627(2) Uani d . 1 . . C
H171 .2190 .6493 .5710 .080 Uiso calc R 1 . . H
H172 .1527 .5528 .5608 .080 Uiso calc R 1 . . H
C18 .00133(11) .66939(6) .60635(6) .0654(2) Uani d . 1 . . C
H181 .0344 .6834 .6687 .080 Uiso calc R 1 . . H
H182 -.0886 .6325 .5873 .080 Uiso calc R 1 . . H
H183 -.0225 .7285 .5975 .080 Uiso calc R 1 . . H
C111 .40709(7) .35697(5) .25058(4) .04054(14) Uani d . 1 . . C
C112 .56257(9) .32814(6) .25347(5) .05188(17) Uani d . 1 . . C
H11A .6344 .3707 .2578 .080 Uiso calc R 1 . . H
C113 .61092(10) .23801(6) .25006(6) .0655(2) Uani d . 1 . . C
H11B .7148 .2189 .2506 .080 Uiso calc R 1 . . H
C114 .50469(11) .17523(6) .24574(6) .0661(2) Uani d . 1 . . C
H11C .5376 .1147 .2455 .080 Uiso calc R 1 . . H
C115 .35100(10) .20222(6) .24180(6) .0603(2) Uani d . 1 . . C
H11D .2798 .1594 .2376 .080 Uiso calc R 1 . . H
C116 .30173(8) .29194(5) .24396(5) .04793(16) Uani d . 1 . . C
H11E .1972 .3095 .2410 .080 Uiso calc R 1 . . H
C117 .35294(8) .45200(5) .25282(5) .04772(16) Uani d . 1 . . C
C121 -.11949(8) .64702(5) .29435(4) .04367(15) Uani d . 1 . . C
C122 -.27624(9) .67151(6) .28460(5) .05212(17) Uani d . 1 . . C
H12B -.3474 .6274 .2774 .080 Uiso calc R 1 . . H
C123 -.32579(10) .76161(6) .28559(6) .0611(2) Uani d . 1 . . C
H12C -.4305 .7782 .2803 .080 Uiso calc R 1 . . H
C124 -.22442(11) .82591(6) .29404(6) .0620(2) Uani d . 1 . . C
H12D -.2603 .8856 .2933 .080 Uiso calc R 1 . . H
C125 -.06708(10) .80406(6) .30380(6) .0605(2) Uani d . 1 . . C
H12E .0023 .8488 .3099 .080 Uiso calc R 1 . . H
C126 -.01497(9) .71435(5) .30438(5) .05078(17) Uani d . 1 . . C
H12F .0900 .6991 .3115 .080 Uiso calc R 1 . . H
C127 -.06356(9) .55232(5) .29246(5) .04917(17) Uani d . 1 . . C
O21 .28058(7) -.02632(5) -.02297(5) .07907(19) Uani d . 1 . . O
O22 .23038(5) .13180(4) .01489(3) .04960(12) Uani d . 1 . . O
O23 -.02822(7) .16621(4) .14567(4) .06527(15) Uani d . 1 . . O
C21 .19269(8) .04491(5) .00059(5) .05027(17) Uani d . 1 . . C
C22 .03379(8) .04454(5) .01468(5) .04837(16) Uani d . 1 . . C
C23 .38731(9) .14387(6) .00614(6) .05532(18) Uani d . 1 . . C
H231 .4574 .1040 .0306 .080 Uiso calc R 1 . . H
H232 .4122 .2104 .0404 .080 Uiso calc R 1 . . H
C24 .40877(12) .11695(8) -.08979(7) .0748(2) Uani d . 1 . . C
H241 .5142 .1233 -.0935 .080 Uiso calc R 1 . . H
H242 .3437 .1588 -.1132 .080 Uiso calc R 1 . . H
H243 .3822 .0515 -.1241 .080 Uiso calc R 1 . . H
C211 -.12743(8) .19704(5) .01826(5) .04716(16) Uani d . 1 . . C
C212 -.19498(10) .28516(6) .06529(6) .0611(2) Uani d . 1 . . C
H21A -.1871 .3079 .1274 .080 Uiso calc R 1 . . H
C213 -.27430(12) .34027(7) .02128(7) .0766(3) Uani d . 1 . . C
H21B -.3196 .3998 .0540 .080 Uiso calc R 1 . . H
C214 -.28707(12) .30865(7) -.06912(8) .0788(3) Uani d . 1 . . C
H21C -.3416 .3465 -.0979 .080 Uiso calc R 1 . . H
C215 -.21962(11) .22045(7) -.11912(7) .0727(2) Uani d . 1 . . C
H21D -.2276 .1987 -.1811 .080 Uiso calc R 1 . . H
C216 -.13982(10) .16535(6) -.07437(6) .0590(2) Uani d . 1 . . C
H21E -.0938 .1061 -.1070 .080 Uiso calc R 1 . . H
C217 -.04359(8) .13709(5) .06365(5) .04819(16) Uani d . 1 . . C
O31 .34255(7) .85144(4) .40777(4) .06878(16) Uani d . 1 . . O
O32 .51699(7) .80945(4) .50126(4) .06315(15) Uani d . 1 . . O
O33 .53995(7) 1.00782(4) .67139(4) .06577(15) Uani d . 1 . . O
C31 .44906(9) .87216(6) .47036(5) .05367(18) Uani d . 1 . . C
C32 .51740(9) .96528(6) .51851(5) .05484(18) Uani d . 1 . . C
C33 .46692(11) .71254(6) .46203(6) .0653(2) Uani d . 1 . . C
H331 .4504 .6903 .3973 .080 Uiso calc R 1 . . H
H332 .3714 .7096 .4827 .080 Uiso calc R 1 . . H
C34 .59145(13) .65127(7) .49072(7) .0809(3) Uani d . 1 . . C
H341 .5465 .6007 .4982 .080 Uiso calc R 1 . . H
H342 .6479 .6901 .5464 .080 Uiso calc R 1 . . H
H343 .6598 .6237 .4459 .080 Uiso calc R 1 . . H
C311 .77690(8) .95936(5) .61405(5) .04459(15) Uani d . 1 . . C
C312 .85644(9) .92821(6) .53976(5) .05626(19) Uani d . 1 . . C
H31A .8035 .9212 .4839 .080 Uiso calc R 1 . . H
C313 1.01386(10) .90758(7) .54853(6) .0655(2) Uani d . 1 . . C
H31B 1.0660 .8863 .4986 .080 Uiso calc R 1 . . H
C314 1.09319(10) .91872(6) .63161(6) .0658(2) Uani d . 1 . . C
H31C 1.1992 .9068 .6378 .080 Uiso calc R 1 . . H
C315 1.01562(11) .94735(6) .70486(6) .0646(2) Uani d . 1 . . C
H31D 1.0686 .9530 .7603 .080 Uiso calc R 1 . . H
C316 .85847(9) .96784(6) .69610(5) .05354(18) Uani d . 1 . . C
H31E .8068 .9876 .7461 .080 Uiso calc R 1 . . H
C317 .61051(9) .98141(5) .60530(5) .04932(17) Uani d . 1 . . C

loop_
_atom_site_aniso_label
_atom_site_aniso_U_11
_atom_site_aniso_U_22
_atom_site_aniso_U_33
_atom_site_aniso_U_12
_atom_site_aniso_U_13
_atom_site_aniso_U_23
O11 .0772(4) .0808(4) .0586(3) .0187(3) .0033(3) .0221(3)
O12 .0768(4) .1017(5) .0562(3) .0255(4) .0128(3) .0318(3)
O13 .0588(3) .0666(4) .0882(4) -.0031(3) .0075(3) .0340(3)
O14 .0560(3) .0662(3) .0536(3) .0002(3) .0032(2) .0218(3)
O15 .0526(3) .0600(3) .0478(3) -.0009(2) .0079(2) .0193(2)
O16 .0628(4) .0685(4) .0863(4) -.0048(3) .0135(3) .0348(3)
C11 .0517(4) .0495(4) .0498(4) .0042(3) .0056(3) .0218(3)
C12 .0437(4) .0402(3) .0443(4) -.0026(3) .0051(3) .0170(3)
C13 .0424(3) .0376(3) .0433(4) -.0019(3) .0060(3) .0170(3)
C14 .0460(4) .0429(4) .0466(4) -.0045(3) .0053(3) .0176(3)
C15 .0760(6) .0952(7) .0690(6) .0172(5) .0139(5) .0347(5)
C16 .1136(9) .0933(8) .0735(6) .0051(7) .0103(6) .0375(6)
C17 .0639(5) .0713(5) .0518(4) -.0101(4) .0057(4) .0216(4)
C18 .0728(5) .0653(5) .0575(5) -.0098(4) .0138(4) .0195(4)
C111 .0373(3) .0452(4) .0381(3) -.0022(3) .0043(3) .0153(3)
C112 .0445(4) .0544(4) .0543(4) -.0029(3) .0038(3) .0195(3)
C113 .0517(5) .0647(5) .0723(5) .0070(4) .0037(4) .0228(4)
C114 .0724(6) .0554(5) .0683(5) .0062(4) .0051(4) .0257(4)
C115 .0647(5) .0558(5) .0640(5) -.0079(4) .0081(4) .0258(4)
C116 .0448(4) .0499(4) .0484(4) -.0007(3) .0072(3) .0184(3)
C117 .0477(4) .0497(4) .0460(4) -.0012(3) .0068(3) .0189(3)
C121 .0433(4) .0472(4) .0408(3) -.0009(3) .0072(3) .0172(3)
C122 .0471(4) .0577(4) .0514(4) -.0020(3) .0057(3) .0214(3)
C123 .0526(4) .0665(5) .0597(5) .0113(4) .0098(4) .0227(4)
C124 .0711(5) .0531(4) .0609(5) .0088(4) .0126(4) .0227(4)
C125 .0673(5) .0527(4) .0651(5) -.0076(4) .0119(4) .0241(4)
C126 .0470(4) .0507(4) .0553(4) -.0012(3) .0084(3) .0209(3)
C127 .0475(4) .0516(4) .0477(4) -.0008(3) .0061(3) .0191(3)
O21 .0561(4) .0656(4) .1194(6) .0039(3) .0224(4) .0376(4)
O22 .0417(3) .0498(3) .0579(3) -.0036(2) .0076(2) .0207(2)
O23 .0633(3) .0675(4) .0635(4) .0021(3) .0117(3) .0241(3)
C21 .0425(4) .0497(4) .0603(4) -.0003(3) .0071(3) .0235(3)
C22 .0420(4) .0503(4) .0549(4) .0013(3) .0083(3) .0228(3)
C23 .0447(4) .0553(4) .0671(5) -.0060(3) .0065(3) .0244(4)
C24 .0701(6) .0793(6) .0790(6) -.0064(5) .0176(5) .0311(5)
C211 .0397(3) .0464(4) .0547(4) -.0029(3) .0066(3) .0186(3)
C212 .0631(5) .0526(4) .0642(5) .0010(4) .0125(4) .0187(4)
C213 .0783(6) .0607(5) .0892(7) .0105(5) .0191(5) .0279(5)
C214 .0738(6) .0716(6) .0955(7) .0012(5) -.0007(5) .0427(6)
C215 .0730(6) .0790(6) .0691(6) -.0008(5) .0059(5) .0339(5)
C216 .0582(5) .0545(4) .0598(5) .0024(4) .0061(4) .0193(4)
C217 .0424(4) .0508(4) .0510(4) -.0033(3) .0083(3) .0183(3)
O31 .0687(4) .0588(3) .0780(4) -.0026(3) .0029(3) .0284(3)
O32 .0638(3) .0553(3) .0681(4) -.0095(3) -.0022(3) .0241(3)
O33 .0646(4) .0728(4) .0608(3) .0007(3) .0130(3) .0261(3)
C31 .0492(4) .0524(4) .0595(5) -.0062(3) .0075(4) .0206(4)
C32 .0518(4) .0544(4) .0570(4) .0000(3) .0096(3) .0201(4)
C33 .0683(5) .0570(5) .0709(5) -.0117(4) .0013(4) .0256(4)
C34 .0870(7) .0735(6) .0794(6) -.0071(5) -.0028(5) .0309(5)
C311 .0485(4) .0392(3) .0454(4) -.0042(3) .0029(3) .0164(3)
C312 .0529(4) .0653(5) .0502(4) -.0042(4) .0020(3) .0235(4)
C313 .0608(5) .0735(6) .0650(5) -.0006(4) .0130(4) .0288(4)
C314 .0542(5) .0669(5) .0764(6) -.0008(4) .0001(4) .0316(5)
C315 .0673(5) .0658(5) .0592(5) -.0075(4) -.0057(4) .0269(4)
C316 .0614(5) .0518(4) .0481(4) -.0069(3) .0037(3) .0203(3)
C317 .0539(4) .0454(4) .0491(4) -.0043(3) .0083(3) .0178(3)

loop_
_atom_type_symbol
_atom_type_description
_atom_type_scat_dispersion_real
_atom_type_scat_dispersion_imag
_atom_type_scat_source
C C .0033 .0016 'International Tables Vol C Tables 4.2.6.8 and 6.1.1.4'
H H .0000 .0000 'International Tables Vol C Tables 4.2.6.8 and 6.1.1.4'
O O .0106 .0060 'International Tables Vol C Tables 4.2.6.8 and 6.1.1.4'

loop_
_geom_angle_atom_site_label_1
_geom_angle_atom_site_label_2
_geom_angle_atom_site_label_3
_geom_angle_site_symmetry_1
_geom_angle
_geom_angle_publ_flag
C11 O12 C15 . 119.79(8) y
C14 O15 C17 . 116.35(7) y
O11 C11 O12 . 122.68(8) y
O11 C11 C12 . 125.80(8) y
O12 C11 C12 . 111.48(7) y
C13 C12 C11 . 119.09(7) y
C13 C12 C117 . 124.49(8) y
C11 C12 C117 . 116.34(7) y
C12 C13 C127 . 123.61(8) y
C12 C13 C14 . 119.42(7) y
C127 C13 C14 . 116.86(7) y
O14 C14 O15 . 122.78(8) y
O14 C14 C13 . 124.45(8) y
O15 C14 C13 . 112.77(7) y
O12 C15 C16 . 104.34(10) y
O12 C15 H151 . 110.9 ?
C16 C15 H151 . 110.9 ?
O12 C15 H152 . 110.9 ?
C16 C15 H152 . 110.9 ?
H151 C15 H152 . 108.9 ?
C15 C16 H161 . 109.5 ?
C15 C16 H162 . 109.5 ?
H161 C16 H162 . 109.5 ?
C15 C16 H163 . 109.5 ?
H161 C16 H163 . 109.5 ?
H162 C16 H163 . 109.5 ?
O15 C17 C18 . 107.17(8) y
O15 C17 H171 . 110.3 ?
C18 C17 H171 . 110.3 ?
O15 C17 H172 . 110.3 ?
C18 C17 H172 . 110.3 ?
H171 C17 H172 . 108.5 ?
C17 C18 H181 . 109.5 ?
C17 C18 H182 . 109.5 ?
H181 C18 H182 . 109.5 ?
C17 C18 H183 . 109.5 ?
H181 C18 H183 . 109.5 ?
H182 C18 H183 . 109.5 ?
C112 C111 C116 . 118.54(8) y
C112 C111 C117 . 121.68(7) y
C116 C111 C117 . 119.77(7) y
C113 C112 C111 . 120.77(8) y
C113 C112 H11A . 119.6 ?
C111 C112 H11A . 119.6 ?
C112 C113 C114 . 119.81(9) y
C112 C113 H11B . 120.1 ?
C114 C113 H11B . 120.1 ?
C115 C114 C113 . 120.05(9) y
C115 C114 H11C . 120.0 ?
C113 C114 H11C . 120.0 ?
C116 C115 C114 . 120.37(9) y
C116 C115 H11D . 119.8 ?
C114 C115 H11D . 119.8 ?
C115 C116 C111 . 120.43(8) y
C115 C116 H11E . 119.8 ?
C111 C116 H11E . 119.8 ?
O16 C117 C111 . 120.74(8) y
O16 C117 C12 . 116.22(8) y
C111 C117 C12 . 122.82(7) y
C122 C121 C126 . 118.99(8) y
C122 C121 C127 . 121.17(8) y
C126 C121 C127 . 119.83(7) y
C123 C122 C121 . 119.81(8) y
C123 C122 H12B . 120.1 ?
C121 C122 H12B . 120.1 ?
C124 C123 C122 . 120.97(9) y
C124 C123 H12C . 119.5 ?
C122 C123 H12C . 119.5 ?
C123 C124 C125 . 120.89(9) y
C123 C124 H12D . 119.6 ?
C125 C124 H12D . 119.6 ?
C126 C125 C124 . 118.97(9) y
C126 C125 H12E . 120.5 ?
C124 C125 H12E . 120.5 ?
C125 C126 C121 . 120.36(8) y
C125 C126 H12F . 119.8 ?
C121 C126 H12F . 119.8 ?
O13 C127 C121 . 120.40(8) y
O13 C127 C13 . 116.54(8) y
C121 C127 C13 . 123.00(8) y
C21 O22 C23 . 117.89(7) y
O21 C21 O22 . 123.47(8) y
O21 C21 C22 . 124.85(8) y
O22 C21 C22 . 111.68(7) y
C22 C22 C21 2 118.61(9) y
C22 C22 C217 2 123.56(9) y
C21 C22 C217 . 117.72(8) y
O22 C23 C24 . 111.57(8) y
O22 C23 H231 . 109.3 ?
C24 C23 H231 . 109.3 ?
O22 C23 H232 . 109.3 ?
C24 C23 H232 . 109.3 ?
H231 C23 H232 . 108.0 ?
C23 C24 H241 . 109.5 ?
C23 C24 H242 . 109.5 ?
H241 C24 H242 . 109.5 ?
C23 C24 H243 . 109.5 ?
H241 C24 H243 . 109.5 ?
H242 C24 H243 . 109.5 ?
C212 C211 C216 . 118.46(8) y
C212 C211 C217 . 121.42(8) y
C216 C211 C217 . 120.12(7) y
C211 C212 C213 . 120.55(9) y
C211 C212 H21A . 119.7 ?
C213 C212 H21A . 119.7 ?
C214 C213 C212 . 120.72(10) y
C214 C213 H21B . 119.6 ?
C212 C213 H21B . 119.6 ?
C213 C214 C215 . 120.60(10) y
C213 C214 H21C . 119.7 ?
C215 C214 H21C . 119.7 ?
C214 C215 C216 . 118.38(10) y
C214 C215 H21D . 120.8 ?
C216 C215 H21D . 120.8 ?
C215 C216 C211 . 121.28(9) y
C215 C216 H21E . 119.4 ?
C211 C216 H21E . 119.4 ?
O23 C217 C211 . 120.27(8) y
O23 C217 C22 . 117.57(7) y
C211 C217 C22 . 122.01(7) y
C31 O32 C33 . 119.08(7) y
O31 C31 O32 . 122.23(8) y
O31 C31 C32 . 127.29(8) y
O32 C31 C32 . 110.48(8) y
C32 C32 C31 2_676 117.88(10) y
C32 C32 C317 2_676 124.46(10) y
C31 C32 C317 . 117.55(8) y
O32 C33 C34 . 106.90(8) y
O32 C33 H331 . 110.3 ?
C34 C33 H331 . 110.3 ?
O32 C33 H332 . 110.3 ?
C34 C33 H332 . 110.3 ?
H331 C33 H332 . 108.6 ?
C33 C34 H341 . 109.5 ?
C33 C34 H342 . 109.5 ?
H341 C34 H342 . 109.5 ?
C33 C34 H343 . 109.5 ?
H341 C34 H343 . 109.5 ?
H342 C34 H343 . 109.5 ?
C316 C311 C312 . 118.45(8) y
C316 C311 C317 . 120.77(8) y
C312 C311 C317 . 120.77(8) y
C313 C312 C311 . 120.47(8) y
C313 C312 H31A . 119.8 ?
C311 C312 H31A . 119.8 ?
C314 C313 C312 . 119.93(9) y
C314 C313 H31B . 120.0 ?
C312 C313 H31B . 120.0 ?
C315 C314 C313 . 120.10(9) y
C315 C314 H31C . 119.9 ?
C313 C314 H31C . 119.9 ?
C314 C315 C316 . 119.94(9) y
C314 C315 H31D . 120.0 ?
C316 C315 H31D . 120.0 ?
C315 C316 C311 . 121.07(9) y
C315 C316 H31E . 119.5 ?
C311 C316 H31E . 119.5 ?
O33 C317 C311 . 120.51(8) y
O33 C317 C32 . 116.67(8) y
C311 C317 C32 . 122.59(8) y

loop_
_geom_bond_atom_site_label_1
_geom_bond_atom_site_label_2
_geom_bond_site_symmetry_2
_geom_bond_distance
_geom_bond_publ_flag
O11 C11 . 1.1912(11) y
O12 C11 . 1.3082(12) y
O12 C15 . 1.4625(13) y
O13 C127 . 1.2207(11) y
O14 C14 . 1.1990(11) y
O15 C14 . 1.3270(12) y
O15 C17 . 1.4551(12) y
O16 C117 . 1.2219(11) y
C11 C12 . 1.4674(12) y
C12 C13 . 1.3694(12) y
C12 C117 . 1.4681(14) y
C13 C127 . 1.4654(14) y
C13 C14 . 1.4680(12) y
C15 C16 . 1.5017(18) y
C15 H151 . .9700 ?
C15 H152 . .9700 ?
C16 H161 . .9600 ?
C16 H162 . .9600 ?
C16 H163 . .9600 ?
C17 C18 . 1.5026(15) y
C17 H171 . .9700 ?
C17 H172 . .9700 ?
C18 H181 . .9600 ?
C18 H182 . .9600 ?
C18 H183 . .9600 ?
C111 C112 . 1.3921(13) y
C111 C116 . 1.3926(12) y
C111 C117 . 1.4551(11) y
C112 C113 . 1.3678(13) y
C112 H11A . .9300 ?
C113 C114 . 1.3848(15) y
C113 H11B . .9300 ?
C114 C115 . 1.3712(15) y
C114 H11C . .9300 ?
C115 C116 . 1.3700(12) y
C115 H11D . .9300 ?
C116 H11E . .9300 ?
C121 C122 . 1.3924(14) y
C121 C126 . 1.3970(12) y
C121 C127 . 1.4557(12) y
C122 C123 . 1.3821(13) y
C122 H12B . .9300 ?
C123 C124 . 1.3494(14) y
C123 H12C . .9300 ?
C124 C125 . 1.3899(16) y
C124 H12D . .9300 ?
C125 C126 . 1.3902(12) y
C125 H12E . .9300 ?
C126 H12F . .9300 ?
O21 C21 . 1.2223(11) y
O22 C21 . 1.3156(10) y
O22 C23 . 1.4546(13) y
O23 C217 . 1.2277(11) y
C21 C22 . 1.4590(14) y
C22 C22 2 1.4086(16) y
C22 C217 . 1.4646(13) y
C23 C24 . 1.4996(14) y
C23 H231 . .9700 ?
C23 H232 . .9700 ?
C24 H241 . .9600 ?
C24 H242 . .9600 ?
C24 H243 . .9600 ?
C211 C212 . 1.3727(13) y
C211 C216 . 1.3896(13) y
C211 C217 . 1.4637(12) y
C212 C213 . 1.3781(14) y
C212 H21A . .9300 ?
C213 C214 . 1.3549(16) y
C213 H21B . .9300 ?
C214 C215 . 1.3858(16) y
C214 H21C . .9300 ?
C215 C216 . 1.3879(14) y
C215 H21D . .9300 ?
C216 H21E . .9300 ?
O31 C31 . 1.2397(12) y
O32 C31 . 1.2965(11) y
O32 C33 . 1.4393(12) y
O33 C317 . 1.2411(11) y
C31 C32 . 1.4603(13) y
C32 C32 2_676 1.3970(17) y
C32 C317 . 1.4684(13) y
C33 C34 . 1.4991(15) y
C33 H331 . .9700 ?
C33 H332 . .9700 ?
C34 H341 . .9600 ?
C34 H342 . .9600 ?
C34 H343 . .9600 ?
C311 C316 . 1.3857(12) y
C311 C312 . 1.3948(13) y
C311 C317 . 1.4662(14) y
C312 C313 . 1.3868(15) y
C312 H31A . .9300 ?
C313 C314 . 1.3838(15) y
C313 H31B . .9300 ?
C314 C315 . 1.3732(15) y
C314 H31C . .9300 ?
C315 C316 . 1.3842(15) y
C315 H31D . .9300 ?
C316 H31E . .9300 ?

loop_
_geom_torsion_atom_site_label_1
_geom_torsion_atom_site_label_2
_geom_torsion_atom_site_label_3
_geom_torsion_atom_site_label_4
_geom_torsion_site_symmetry_1
_geom_torsion_site_symmetry_4
_geom_torsion
_geom_torsion_publ_flag
C15 O12 C11 O11 . . 2.31(14) y
C15 O12 C11 C12 . . -179.96(8) y
O11 C11 C12 C13 . . 16.95(12) y
O12 C11 C12 C13 . . -160.70(7) y
O11 C11 C12 C117 . . -159.99(8) y
O12 C11 C12 C117 . . 22.36(10) y
C11 C12 C13 C127 . . 3.82(10) y
C117 C12 C13 C127 . . -179.50(7) y
C11 C12 C13 C14 . . 179.93(6) y
C117 C12 C13 C14 . . -3.39(10) y
C17 O15 C14 O14 . . -.64(10) y
C17 O15 C14 C13 . . 179.04(6) y
C12 C13 C14 O14 . . -5.58(11) y
C127 C13 C14 O14 . . 170.79(7) y
C12 C13 C14 O15 . . 174.74(6) y
C127 C13 C14 O15 . . -8.89(9) y
C11 O12 C15 C16 . . 119.76(10) y
C14 O15 C17 C18 . . -179.22(7) y
C116 C111 C112 C113 . . -.13(11) y
C117 C111 C112 C113 . . -179.10(7) y
C111 C112 C113 C114 . . -1.49(13) y
C112 C113 C114 C115 . . 2.23(14) y
C113 C114 C115 C116 . . -1.35(13) y
C114 C115 C116 C111 . . -.29(12) y
C112 C111 C116 C115 . . 1.02(11) y
C117 C111 C116 C115 . . -179.98(7) y
C112 C111 C117 O16 . . -1.60(11) y
C116 C111 C117 O16 . . 179.44(7) y
C112 C111 C117 C12 . . 172.80(7) y
C116 C111 C117 C12 . . -6.17(10) y
C13 C12 C117 O16 . . -92.82(10) y
C11 C12 C117 O16 . . 83.94(9) y
C13 C12 C117 C111 . . 92.56(10) y
C11 C12 C117 C111 . . -90.68(9) y
C126 C121 C122 C123 . . -.44(11) y
C127 C121 C122 C123 . . -179.21(7) y
C121 C122 C123 C124 . . 1.38(12) y
C122 C123 C124 C125 . . -1.30(13) y
C123 C124 C125 C126 . . .27(13) y
C124 C125 C126 C121 . . .66(12) y
C122 C121 C126 C125 . . -.57(11) y
C127 C121 C126 C125 . . 178.22(7) y
C122 C121 C127 O13 . . .59(11) y
C126 C121 C127 O13 . . -178.17(7) y
C122 C121 C127 C13 . . -176.62(7) y
C126 C121 C127 C13 . . 4.62(11) y
C12 C13 C127 O13 . . 89.41(10) y
C14 C13 C127 O13 . . -86.79(9) y
C12 C13 C127 C121 . . -93.28(10) y
C14 C13 C127 C121 . . 90.52(9) y
C23 O22 C21 O21 . . -2.98(11) y
C23 O22 C21 C22 . . 178.10(6) y
O21 C21 C22 C22 . 2 -11.31(14) y
O22 C21 C22 C22 . 2 167.60(8) y
O21 C21 C22 C217 . . 165.08(8) y
O22 C21 C22 C217 . . -16.01(10) y
C21 O22 C23 C24 . . 81.94(9) y
C216 C211 C212 C213 . . .58(13) y
C217 C211 C212 C213 . . -179.57(8) y
C211 C212 C213 C214 . . -.06(15) y
C212 C213 C214 C215 . . -.45(16) y
C213 C214 C215 C216 . . .40(16) y
C214 C215 C216 C211 . . .14(14) y
C212 C211 C216 C215 . . -.62(12) y
C217 C211 C216 C215 . . 179.53(8) y
C212 C211 C217 O23 . . -2.18(11) y
C216 C211 C217 O23 . . 177.66(7) y
C212 C211 C217 C22 . . -177.73(7) y
C216 C211 C217 C22 . . 2.12(11) y
C22 C22 C217 O23 2 . 89.27(12) y
C21 C22 C217 O23 . . -86.93(10) y
C22 C22 C217 C211 2 . -95.08(12) y
C21 C22 C217 C211 . . 88.73(10) y
C33 O32 C31 O31 . . -.30(12) y
C33 O32 C31 C32 . . -179.56(7) y
O31 C31 C32 C32 . 2_676 -13.29(15) y
O32 C31 C32 C32 . 2_676 165.92(9) y
O31 C31 C32 C317 . . 163.08(8) y
O32 C31 C32 C317 . . -17.71(10) y
C31 O32 C33 C34 . . 163.63(8) y
C316 C311 C312 C313 . . -.85(12) y
C317 C311 C312 C313 . . 179.93(8) y
C311 C312 C313 C314 . . -.59(13) y
C312 C313 C314 C315 . . 1.98(14) y
C313 C314 C315 C316 . . -1.91(14) y
C314 C315 C316 C311 . . .44(13) y
C312 C311 C316 C315 . . .93(11) y
C317 C311 C316 C315 . . -179.85(7) y
C316 C311 C317 O33 . . -.19(11) y
C312 C311 C317 O33 . . 179.01(7) y
C316 C311 C317 C32 . . -174.44(7) y
C312 C311 C317 C32 . . 4.76(11) y
C32 C32 C317 O33 2_676 . 92.67(13) y
C31 C32 C317 O33 . . -83.44(10) y
C32 C32 C317 C311 2_676 . -92.88(12) y
C31 C32 C317 C311 . . 91.01(10) y
